data_1542590
loop_
_publ_author_name
'Wang, Nan-Nan'
'Huang, Lei-Rong'
'Hao, Wen-Juan'
'Zhang, Tian-Shu'
'Li, Guigen'
'Tu, Shu-Jiang'
'Jiang, Bo'

_publ_section_title
;
 Synergistic Rhodium/Copper Catalysis: Synthesis of 1,3-Enynes and N-Aryl
 Enaminones.
;
_journal_issue 6
_journal_name_full 'Organic letters'
_journal_page_first 1298
_journal_page_last 1301
_journal_paper_doi 10.1021/acs.orglett.6b00238
_journal_volume 18
_journal_year 2016
_chemical_formula_sum 'C26 H21 Cl O'
_chemical_formula_weight 384.88
_chemical_name_systematic
; 
 ? 
;
_space_group_IT_number 4
_symmetry_cell_setting monoclinic
_symmetry_space_group_name_Hall 'P 2yb'
_symmetry_space_group_name_H-M 'P 1 21 1'
_atom_sites_solution_hydrogens geom
_atom_sites_solution_primary direct
_atom_sites_solution_secondary difmap
_audit_creation_method SHELXL-97
_cell_angle_alpha 90.00
_cell_angle_beta 111.914(2)
_cell_angle_gamma 90.00
_cell_formula_units_Z 2
_cell_length_a 13.2144(12)
_cell_length_b 5.6194(5)
_cell_length_c 14.8801(13)
_cell_measurement_reflns_used 806
_cell_measurement_temperature 293(2)
_cell_measurement_theta_max 19.5240
_cell_measurement_theta_min 2.9430
_cell_volume 1025.11(16)
_computing_cell_refinement 'Bruker FRAMBO'
_computing_data_collection 'Bruker FRAMBO'
_computing_data_reduction 'Bruker SAINT'
_computing_molecular_graphics 'Bruker SHELXTL'
_computing_publication_material 'Bruker SHELXTL'
_computing_structure_refinement 'SHELXL-97 (Sheldrick, 1997)'
_computing_structure_solution 'SHELXS-97 (Sheldrick, 1990)'
_diffrn_ambient_temperature 293(2)
_diffrn_measured_fraction_theta_full 0.999
_diffrn_measured_fraction_theta_max 0.999
_diffrn_measurement_device_type 'CCD area detector'
_diffrn_measurement_method 'phi and omega scans'
_diffrn_radiation_monochromator graphite
_diffrn_radiation_source 'fine-focus sealed tube'
_diffrn_radiation_type MoK\a
_diffrn_radiation_wavelength 0.71073
_diffrn_reflns_av_R_equivalents 0.0619
_diffrn_reflns_av_sigmaI/netI 0.1468
_diffrn_reflns_limit_h_max 15
_diffrn_reflns_limit_h_min -15
_diffrn_reflns_limit_k_max 6
_diffrn_reflns_limit_k_min -6
_diffrn_reflns_limit_l_max 14
_diffrn_reflns_limit_l_min -17
_diffrn_reflns_number 6255
_diffrn_reflns_theta_full 25.02
_diffrn_reflns_theta_max 25.02
_diffrn_reflns_theta_min 2.60
_exptl_absorpt_coefficient_mu 0.200
_exptl_absorpt_correction_T_max 0.9707
_exptl_absorpt_correction_T_min 0.9389
_exptl_absorpt_correction_type multi-scan
_exptl_absorpt_process_details sadabs
_exptl_crystal_colour 'pale yellow'
_exptl_crystal_density_diffrn 1.247
_exptl_crystal_density_method 'not measured'
_exptl_crystal_description block
_exptl_crystal_F_000 404
_exptl_crystal_size_max 0.32
_exptl_crystal_size_mid 0.30
_exptl_crystal_size_min 0.15
_refine_diff_density_max 0.259
_refine_diff_density_min -0.222
_refine_diff_density_rms 0.046
_refine_ls_abs_structure_details 'Flack H D (1983), Acta Cryst. A39, 876-881'
_refine_ls_abs_structure_Flack 0.00(17)
_refine_ls_extinction_coef 0.0037(5)
_refine_ls_extinction_expression Fc^*^=kFc[1+0.001xFc^2^\l^3^/sin(2\q)]^-1/4^
_refine_ls_extinction_method SHELXL
_refine_ls_goodness_of_fit_ref 0.973
_refine_ls_hydrogen_treatment mixed
_refine_ls_matrix_type full
_refine_ls_number_parameters 254
_refine_ls_number_reflns 3315
_refine_ls_number_restraints 1
_refine_ls_restrained_S_all 0.973
_refine_ls_R_factor_all 0.1724
_refine_ls_R_factor_gt 0.0676
_refine_ls_shift/su_max 0.000
_refine_ls_shift/su_mean 0.000
_refine_ls_structure_factor_coef Fsqd
_refine_ls_weighting_details 'calc w=1/[\s^2^(Fo^2^)+(0.0001P)^2^+0.0000P] where P=(Fo^2^+2Fc^2^)/3'
_refine_ls_weighting_scheme calc
_refine_ls_wR_factor_gt 0.0701
_refine_ls_wR_factor_ref 0.1065
_reflns_number_gt 1389
_reflns_number_total 3315
_reflns_threshold_expression >2sigma(I)
_cod_data_source_file ol6b00238_si_002.cif
_cod_data_source_block 141015f
_cod_depositor_comments
;
The following automatic conversions were performed:

'_symmetry_cell_setting' value 'Monoclinic' changed to 'monoclinic'
according to
/usr/data/users/saulius/crontab/automatic-downloads/rss-feeds/ACS/lib/dictionaries/cif_core.dic
dictionary named 'cif_core.dic' version 2.4.2 from 2011-04-26.

Automatic conversion script
Id: cif_fix_values 4268 2015-11-12 08:31:59Z antanas 

 Adding full bibliography for 1542589--1542590.cif.
;
_cod_original_sg_symbol_H-M P2(1)
_cod_database_code 1542590

loop_
_symmetry_equiv_pos_as_xyz
'x, y, z'
'-x, y+1/2, -z'

loop_
_atom_site_label
_atom_site_type_symbol
_atom_site_fract_x
_atom_site_fract_y
_atom_site_fract_z
_atom_site_U_iso_or_equiv
_atom_site_adp_type
_atom_site_occupancy
_atom_site_symmetry_multiplicity
_atom_site_calc_flag
_atom_site_refinement_flags
Cl1 Cl 0.42127(16) 0.8054(5) 0.04228(13) 0.1147(9) Uani 1 1 d .
O1 O 0.5703(3) 0.8492(9) 0.5211(3) 0.0683(14) Uani 1 1 d .
C1 C 0.6757(4) 1.1888(11) 0.5169(4) 0.0585(19) Uani 1 1 d .
H1A H 0.6541 1.2714 0.5641 0.070 Uiso 1 1 calc R
H1B H 0.6767 1.3027 0.4682 0.070 Uiso 1 1 calc R
C2 C 0.5947(5) 0.9889(13) 0.4694(5) 0.0537(19) Uani 1 1 d .
C3 C 0.5507(4) 0.9568(13) 0.3619(4) 0.0503(18) Uani 1 1 d .
C4 C 0.5684(5) 1.1165(13) 0.2986(5) 0.067(2) Uani 1 1 d .
H4 H 0.6075 1.2553 0.3226 0.081 Uiso 1 1 calc R
C5 C 0.5286(5) 1.0726(14) 0.1999(5) 0.071(2) Uani 1 1 d .
H5 H 0.5425 1.1787 0.1580 0.085 Uiso 1 1 calc R
C6 C 0.4681(5) 0.8703(16) 0.1645(4) 0.074(2) Uani 1 1 d .
C7 C 0.4517(5) 0.7046(14) 0.2258(5) 0.069(2) Uani 1 1 d .
H7 H 0.4138 0.5649 0.2010 0.083 Uiso 1 1 calc R
C8 C 0.4917(4) 0.7468(13) 0.3240(4) 0.059(2) Uani 1 1 d .
H8 H 0.4797 0.6364 0.3656 0.071 Uiso 1 1 calc R
C9 C 0.8602(5) 1.1301(11) 0.6565(4) 0.0532(18) Uani 1 1 d .
H9 H 0.9266 1.0506 0.6765 0.064 Uiso 1 1 calc R
C10 C 0.7902(5) 1.0790(12) 0.5670(4) 0.0531(17) Uani 1 1 d .
C11 C 0.8144(4) 0.9002(13) 0.5082(4) 0.0549(19) Uani 1 1 d .
C12 C 0.8211(4) 0.7588(13) 0.4523(4) 0.0493(17) Uani 1 1 d .
C13 C 0.8460(4) 1.2938(14) 0.7268(4) 0.0518(17) Uani 1 1 d .
C14 C 0.7888(5) 1.5082(13) 0.7040(4) 0.061(2) Uani 1 1 d .
H14 H 0.7588 1.5571 0.6397 0.073 Uiso 1 1 calc R
C15 C 0.7759(5) 1.6500(12) 0.7752(5) 0.064(2) Uani 1 1 d .
H15 H 0.7364 1.7909 0.7579 0.076 Uiso 1 1 calc R
C16 C 0.8209(5) 1.5848(13) 0.8719(5) 0.0552(18) Uani 1 1 d .
C17 C 0.8821(5) 1.3807(13) 0.8956(4) 0.066(2) Uani 1 1 d .
H17 H 0.9152 1.3385 0.9605 0.079 Uiso 1 1 calc R
C18 C 0.8963(5) 1.2349(12) 0.8257(4) 0.0574(18) Uani 1 1 d .
H18 H 0.9390 1.0986 0.8442 0.069 Uiso 1 1 calc R
C19 C 0.8049(5) 1.7365(13) 0.9494(4) 0.076(2) Uani 1 1 d .
H19A H 0.7361 1.8176 0.9228 0.114 Uiso 1 1 calc R
H19B H 0.8627 1.8511 0.9726 0.114 Uiso 1 1 calc R
H19C H 0.8056 1.6370 1.0021 0.114 Uiso 1 1 calc R
C20 C 0.8287(4) 0.5910(12) 0.3814(4) 0.0443(16) Uani 1 1 d .
C21 C 0.7707(5) 0.6335(12) 0.2834(4) 0.060(2) Uani 1 1 d .
H21 H 0.7247 0.7647 0.2647 0.072 Uiso 1 1 calc R
C22 C 0.7805(5) 0.4845(13) 0.2137(4) 0.067(2) Uani 1 1 d .
H22 H 0.7411 0.5175 0.1487 0.081 Uiso 1 1 calc R
C23 C 0.8479(5) 0.2864(15) 0.2382(4) 0.0584(18) Uani 1 1 d .
C24 C 0.9035(5) 0.2420(12) 0.3354(5) 0.0602(19) Uani 1 1 d .
H24 H 0.9467 0.1064 0.3540 0.072 Uiso 1 1 calc R
C25 C 0.8964(5) 0.3954(13) 0.4063(4) 0.0573(19) Uani 1 1 d .
H25 H 0.9378 0.3655 0.4712 0.069 Uiso 1 1 calc R
C26 C 0.8601(5) 0.1267(12) 0.1600(4) 0.085(3) Uani 1 1 d .
H26A H 0.9107 0.1975 0.1355 0.127 Uiso 1 1 calc R
H26B H 0.7905 0.1086 0.1081 0.127 Uiso 1 1 calc R
H26C H 0.8867 -0.0265 0.1871 0.127 Uiso 1 1 calc R

loop_
_atom_site_aniso_label
_atom_site_aniso_U_11
_atom_site_aniso_U_22
_atom_site_aniso_U_33
_atom_site_aniso_U_23
_atom_site_aniso_U_13
_atom_site_aniso_U_12
Cl1 0.1406(17) 0.140(2) 0.0519(11) -0.0123(16) 0.0221(12) 0.0022(19)
O1 0.081(3) 0.077(4) 0.051(3) -0.006(3) 0.029(2) -0.013(3)
C1 0.068(4) 0.049(5) 0.059(5) -0.009(3) 0.025(4) -0.004(4)
C2 0.043(4) 0.064(6) 0.054(4) 0.001(4) 0.017(3) 0.013(3)
C3 0.052(4) 0.060(5) 0.041(4) 0.009(4) 0.019(3) 0.010(4)
C4 0.078(5) 0.061(6) 0.063(5) 0.000(4) 0.026(4) -0.004(4)
C5 0.092(5) 0.072(6) 0.047(5) 0.015(4) 0.024(4) -0.006(5)
C6 0.074(5) 0.098(8) 0.038(4) -0.009(5) 0.008(4) 0.013(5)
C7 0.082(5) 0.073(6) 0.041(4) -0.005(4) 0.010(4) -0.013(4)
C8 0.063(4) 0.066(6) 0.056(4) -0.007(4) 0.030(4) -0.018(4)
C9 0.057(4) 0.059(5) 0.042(4) -0.009(4) 0.016(3) -0.003(4)
C10 0.060(4) 0.062(5) 0.046(4) -0.001(4) 0.030(3) -0.002(4)
C11 0.051(4) 0.069(6) 0.046(4) -0.007(4) 0.020(3) -0.004(4)
C12 0.041(3) 0.063(5) 0.043(4) 0.001(4) 0.014(3) 0.009(3)
C13 0.053(4) 0.062(5) 0.041(4) -0.008(4) 0.019(3) -0.005(4)
C14 0.073(5) 0.062(6) 0.047(4) -0.009(4) 0.021(4) -0.006(4)
C15 0.085(5) 0.054(6) 0.050(4) -0.014(4) 0.024(4) -0.005(4)
C16 0.072(5) 0.046(5) 0.054(4) -0.018(4) 0.030(4) -0.019(4)
C17 0.092(5) 0.061(6) 0.044(4) -0.006(4) 0.024(4) -0.005(4)
C18 0.069(4) 0.047(5) 0.049(4) -0.007(4) 0.014(4) 0.000(4)
C19 0.098(5) 0.073(6) 0.067(5) -0.026(4) 0.041(4) -0.014(5)
C20 0.040(3) 0.048(5) 0.046(4) -0.008(4) 0.018(3) -0.007(3)
C21 0.068(4) 0.060(6) 0.046(4) 0.002(4) 0.015(4) 0.018(4)
C22 0.095(5) 0.068(6) 0.037(4) -0.003(4) 0.022(4) 0.011(5)
C23 0.075(5) 0.062(5) 0.044(4) -0.018(4) 0.028(4) -0.010(5)
C24 0.066(4) 0.047(5) 0.069(5) -0.009(4) 0.028(4) 0.001(4)
C25 0.055(4) 0.072(6) 0.045(4) -0.001(4) 0.018(3) 0.000(4)
C26 0.127(6) 0.079(6) 0.064(5) -0.033(5) 0.054(5) 0.001(5)

loop_
_atom_type_symbol
_atom_type_description
_atom_type_scat_dispersion_real
_atom_type_scat_dispersion_imag
_atom_type_scat_source
C C 0.0033 0.0016 'International Tables Vol C Tables 4.2.6.8 and 6.1.1.4'
H H 0.0000 0.0000 'International Tables Vol C Tables 4.2.6.8 and 6.1.1.4'
O O 0.0106 0.0060 'International Tables Vol C Tables 4.2.6.8 and 6.1.1.4'
Cl Cl 0.1484 0.1585 'International Tables Vol C Tables 4.2.6.8 and 6.1.1.4'

loop_
_geom_angle_atom_site_label_1
_geom_angle_atom_site_label_2
_geom_angle_atom_site_label_3
_geom_angle
C2 C1 C10 108.7(5)
C2 C1 H1A 110.0
C10 C1 H1A 110.0
C2 C1 H1B 110.0
C10 C1 H1B 110.0
H1A C1 H1B 108.3
O1 C2 C3 120.5(6)
O1 C2 C1 118.9(6)
C3 C2 C1 120.5(6)
C4 C3 C8 118.7(6)
C4 C3 C2 123.6(7)
C8 C3 C2 117.7(6)
C3 C4 C5 120.8(7)
C3 C4 H4 119.6
C5 C4 H4 119.6
C6 C5 C4 119.3(7)
C6 C5 H5 120.3
C4 C5 H5 120.3
C7 C6 C5 121.2(6)
C7 C6 Cl1 118.2(6)
C5 C6 Cl1 120.4(7)
C6 C7 C8 119.6(7)
C6 C7 H7 120.2
C8 C7 H7 120.2
C7 C8 C3 120.3(6)
C7 C8 H8 119.9
C3 C8 H8 119.9
C10 C9 C13 128.6(6)
C10 C9 H9 115.7
C13 C9 H9 115.7
C9 C10 C11 121.7(6)
C9 C10 C1 125.7(6)
C11 C10 C1 112.5(5)
C12 C11 C10 171.7(7)
C11 C12 C20 178.2(7)
C14 C13 C18 117.3(6)
C14 C13 C9 125.0(6)
C18 C13 C9 117.7(7)
C15 C14 C13 121.4(6)
C15 C14 H14 119.3
C13 C14 H14 119.3
C16 C15 C14 120.9(7)
C16 C15 H15 119.5
C14 C15 H15 119.5
C17 C16 C15 118.1(6)
C17 C16 C19 120.9(6)
C15 C16 C19 121.0(7)
C16 C17 C18 122.1(6)
C16 C17 H17 118.9
C18 C17 H17 118.9
C17 C18 C13 120.0(6)
C17 C18 H18 120.0
C13 C18 H18 120.0
C16 C19 H19A 109.5
C16 C19 H19B 109.5
H19A C19 H19B 109.5
C16 C19 H19C 109.5
H19A C19 H19C 109.5
H19B C19 H19C 109.5
C25 C20 C21 117.9(6)
C25 C20 C12 122.6(6)
C21 C20 C12 119.4(6)
C22 C21 C20 121.0(6)
C22 C21 H21 119.5
C20 C21 H21 119.5
C21 C22 C23 121.5(6)
C21 C22 H22 119.3
C23 C22 H22 119.3
C24 C23 C22 117.4(6)
C24 C23 C26 121.8(7)
C22 C23 C26 120.8(6)
C23 C24 C25 121.5(7)
C23 C24 H24 119.2
C25 C24 H24 119.2
C20 C25 C24 120.7(6)
C20 C25 H25 119.7
C24 C25 H25 119.7
C23 C26 H26A 109.5
C23 C26 H26B 109.5
H26A C26 H26B 109.5
C23 C26 H26C 109.5
H26A C26 H26C 109.5
H26B C26 H26C 109.5

loop_
_geom_bond_atom_site_label_1
_geom_bond_atom_site_label_2
_geom_bond_distance
Cl1 C6 1.727(6)
O1 C2 1.224(7)
C1 C2 1.530(8)
C1 C10 1.544(7)
C1 H1A 0.9700
C1 H1B 0.9700
C2 C3 1.495(7)
C3 C4 1.382(8)
C3 C8 1.411(8)
C4 C5 1.384(8)
C4 H4 0.9300
C5 C6 1.376(10)
C5 H5 0.9300
C6 C7 1.376(9)
C7 C8 1.376(7)
C7 H7 0.9300
C8 H8 0.9300
C9 C10 1.338(7)
C9 C13 1.456(8)
C9 H9 0.9300
C10 C11 1.444(8)
C11 C12 1.178(8)
C12 C20 1.446(8)
C13 C14 1.395(9)
C13 C18 1.409(7)
C14 C15 1.387(8)
C14 H14 0.9300
C15 C16 1.386(8)
C15 H15 0.9300
C16 C17 1.371(9)
C16 C19 1.511(8)
C17 C18 1.391(8)
C17 H17 0.9300
C18 H18 0.9300
C19 H19A 0.9600
C19 H19B 0.9600
C19 H19C 0.9600
C20 C25 1.378(8)
C20 C21 1.392(7)
C21 C22 1.376(8)
C21 H21 0.9300
C22 C23 1.386(9)
C22 H22 0.9300
C23 C24 1.379(8)
C23 C26 1.525(8)
C24 C25 1.393(8)
C24 H24 0.9300
C25 H25 0.9300
C26 H26A 0.9600
C26 H26B 0.9600
C26 H26C 0.9600

loop_
_geom_torsion_atom_site_label_1
_geom_torsion_atom_site_label_2
_geom_torsion_atom_site_label_3
_geom_torsion_atom_site_label_4
_geom_torsion
C10 C1 C2 O1 70.7(7)
C10 C1 C2 C3 -106.1(6)
O1 C2 C3 C4 175.1(6)
C1 C2 C3 C4 -8.1(9)
O1 C2 C3 C8 -7.4(9)
C1 C2 C3 C8 169.3(5)
C8 C3 C4 C5 0.3(10)
C2 C3 C4 C5 177.7(6)
C3 C4 C5 C6 1.8(11)
C4 C5 C6 C7 -3.7(11)
C4 C5 C6 Cl1 -177.8(5)
C5 C6 C7 C8 3.3(11)
Cl1 C6 C7 C8 177.5(5)
C6 C7 C8 C3 -1.1(10)
C4 C3 C8 C7 -0.7(9)
C2 C3 C8 C7 -178.3(5)
C13 C9 C10 C11 -176.1(6)
C13 C9 C10 C1 0.8(11)
C2 C1 C10 C9 -134.0(7)
C2 C1 C10 C11 43.1(7)
C9 C10 C11 C12 173(5)
C1 C10 C11 C12 -4(5)
C10 C11 C12 C20 62(24)
C10 C9 C13 C14 -34.9(11)
C10 C9 C13 C18 147.0(7)
C18 C13 C14 C15 -4.2(9)
C9 C13 C14 C15 177.7(6)
C13 C14 C15 C16 1.0(10)
C14 C15 C16 C17 2.4(10)
C14 C15 C16 C19 -178.7(6)
C15 C16 C17 C18 -2.6(10)
C19 C16 C17 C18 178.6(6)
C16 C17 C18 C13 -0.7(10)
C14 C13 C18 C17 4.1(9)
C9 C13 C18 C17 -177.7(6)
C11 C12 C20 C25 147(21)
C11 C12 C20 C21 -30(22)
C25 C20 C21 C22 0.2(9)
C12 C20 C21 C22 176.5(6)
C20 C21 C22 C23 0.3(11)
C21 C22 C23 C24 1.0(10)
C21 C22 C23 C26 -178.4(6)
C22 C23 C24 C25 -2.8(10)
C26 C23 C24 C25 176.6(6)
C21 C20 C25 C24 -2.0(9)
C12 C20 C25 C24 -178.2(6)
C23 C24 C25 C20 3.4(10)
